data_4119708
loop_
_publ_author_name
'Gabriel M\'enard'
'Jillian A. Hatnean'
'Hugh J. Cowley'
'Alan J. Lough'
'Jeremy M. Rawson'
'Douglas W. Stephan'

_publ_section_title
;
 C-H Bond Activation by Radical Ion Pairs Derived from R3P/Al(C6F5)3
 Frustrated Lewis Pairs and N2O
;
_journal_name_full 'Journal of the American Chemical Society'
_journal_page_first 6446
_journal_page_last 6449
_journal_paper_doi 10.1021/ja402964h
_journal_volume 135
_journal_year 2013
_chemical_formula_moiety 'C36 H Al2 F30 O, C27 H33 P'
_chemical_formula_sum 'C63 H34 Al2 F30 O P'
_chemical_formula_weight 1461.83
_chemical_name_systematic
; 
 ? 
;
_space_group_IT_number 2
_symmetry_cell_setting triclinic
_symmetry_space_group_name_Hall '-P 1'
_symmetry_space_group_name_H-M 'P -1'
_atom_sites_solution_hydrogens geom
_atom_sites_solution_primary direct
_atom_sites_solution_secondary difmap
_audit_creation_method SHELXL-97
_cell_angle_alpha 85.883(2)
_cell_angle_beta 81.665(2)
_cell_angle_gamma 75.891(2)
_cell_formula_units_Z 2
_cell_length_a 11.6291(4)
_cell_length_b 16.9162(5)
_cell_length_c 17.4333(5)
_cell_measurement_reflns_used 7802
_cell_measurement_temperature 147(2)
_cell_measurement_theta_max 65.00
_cell_measurement_theta_min 2.70
_cell_volume 3288.52(18)
_computing_cell_refinement 'Bruker SAINT'
_computing_data_collection 'Bruker APEX2'
_computing_data_reduction 'Bruker SAINT'
_computing_molecular_graphics 'Bruker SHELXTL'
_computing_publication_material 'Bruker SHELXTL'
_computing_structure_refinement 'SHELXL-97 (Sheldrick, 2008)'
_computing_structure_solution 'SHELXS-97 (Sheldrick, 2008)'
_diffrn_ambient_temperature 147(2)
_diffrn_measured_fraction_theta_full 0.948
_diffrn_measured_fraction_theta_max 0.948
_diffrn_measurement_device_type 'Bruker Kappa APEX-DUO CCD'
_diffrn_measurement_method '\f and \w scans'
_diffrn_radiation_monochromator 'multi-layer optics'
_diffrn_radiation_source 'Bruker ImuS'
_diffrn_radiation_type CuK\a
_diffrn_radiation_wavelength 1.54178
_diffrn_reflns_av_R_equivalents 0.0670
_diffrn_reflns_av_sigmaI/netI 0.0649
_diffrn_reflns_limit_h_max 13
_diffrn_reflns_limit_h_min -13
_diffrn_reflns_limit_k_max 19
_diffrn_reflns_limit_k_min -19
_diffrn_reflns_limit_l_max 20
_diffrn_reflns_limit_l_min -20
_diffrn_reflns_number 30495
_diffrn_reflns_theta_full 66.54
_diffrn_reflns_theta_max 66.54
_diffrn_reflns_theta_min 2.70
_exptl_absorpt_coefficient_mu 1.779
_exptl_absorpt_correction_T_max 0.7528
_exptl_absorpt_correction_T_min 0.5988
_exptl_absorpt_correction_type multi-scan
_exptl_absorpt_process_details 'SADABS (Sheldrick, 1996)'
_exptl_crystal_colour violet
_exptl_crystal_density_diffrn 1.476
_exptl_crystal_description needle
_exptl_crystal_F_000 1462
_exptl_crystal_size_max 0.26
_exptl_crystal_size_mid 0.06
_exptl_crystal_size_min 0.06
_platon_squeeze_details
;
During the 
refinement of the structure, electron density peaks were located 
that were believed to be highly disordered 
solvent molecules (possibly Toluene). Attempts 
made to model the solvent molecule were not successful. 
The SQUEEZE option in PLATON (Spek, 2003) indicated there was a 
large solvent cavity 178 \%A^3^. In the final cycles of refinement, 
this contribution 30 electrons to the 
electron density was removed from the observed data. The 
density, the F(000) value, the molecular weight and the formula are 
given without taking into account the results obtained with the 
SQUEEZE option PLATON (Spek, 2003). Similar treatments of disordered 
solvent molecules were carried out by St\"ahler et al. (2001), 
Cox et al. (2003), Mohamed et al. (2003) and Athimoolam et al. (2005). 
References: 
  
Spek, A. L. (2009). <i>Acta Cryst.</i> <b>D65</b>, 148--155.
  
Athimoolam, S., Kumar, J., Ramakrishnan, V. & Rajaram, R.K. (2005). 
Acta Cryst. E61, m2014-m2017. 
  
Cox, J.P., Kumarasammy, Y., Nahar, L., Sarkar D.S. & Shoeb, M. 
(2003). Acta Cryst. E59, o975-o977. 
  
Mohamed, A.A., Krause Bauer, A.J., Bruce, E.A. & Bruce M.R.M. 
(2003). Acta Cryst. C59, m84-m86. 
  
St\"ahler, R., N\"ather, C. & Bensch, W. (2001). Acta Cryst. 
C57, 26-27. 
;
_refine_diff_density_max 0.609
_refine_diff_density_min -0.463
_refine_diff_density_rms 0.075
_refine_ls_extinction_method none
_refine_ls_goodness_of_fit_ref 1.059
_refine_ls_hydrogen_treatment mixed
_refine_ls_matrix_type full
_refine_ls_number_parameters 912
_refine_ls_number_reflns 10997
_refine_ls_number_restraints 2
_refine_ls_restrained_S_all 1.059
_refine_ls_R_factor_all 0.1196
_refine_ls_R_factor_gt 0.0803
_refine_ls_shift/su_max 0.001
_refine_ls_shift/su_mean 0.000
_refine_ls_structure_factor_coef Fsqd
_refine_ls_weighting_details 'calc w=1/[\s^2^(Fo^2^)+(0.1296P)^2^+2.1873P] where P=(Fo^2^+2Fc^2^)/3'
_refine_ls_weighting_scheme calc
_refine_ls_wR_factor_gt 0.2209
_refine_ls_wR_factor_ref 0.2409
_reflns_number_gt 7069
_reflns_number_total 10997
_reflns_threshold_expression I>2\s(I)
_cod_data_source_file ja402964h_si_002_2.cif
_cod_data_source_block d12258
_cod_database_code 4119708

loop_
_symmetry_equiv_pos_as_xyz
'x, y, z'
'-x, -y, -z'

loop_
_atom_site_label
_atom_site_type_symbol
_atom_site_fract_x
_atom_site_fract_y
_atom_site_fract_z
_atom_site_U_iso_or_equiv
_atom_site_adp_type
_atom_site_occupancy
_atom_site_symmetry_multiplicity
_atom_site_calc_flag
_atom_site_refinement_flags
_atom_site_disorder_assembly
_atom_site_disorder_group
Al1 Al 1.08479(12) 0.31762(9) 0.74653(8) 0.0467(4) Uani 1 1 d D . .
Al2 Al 0.83635(11) 0.24546(8) 0.79605(8) 0.0417(3) Uani 1 1 d . . .
F1 F 1.0944(5) 0.2597(3) 0.5757(3) 0.0674(15) Uani 0.706(7) 1 d P A 1
F2 F 0.9983(6) 0.3335(4) 0.4511(3) 0.095(2) Uani 0.706(7) 1 d P A 1
F3 F 0.8477(5) 0.4839(4) 0.4619(3) 0.086(2) Uani 0.706(7) 1 d P A 1
F4 F 0.7930(4) 0.5589(3) 0.5990(3) 0.0723(17) Uani 0.706(7) 1 d P A 1
F5 F 0.8856(4) 0.4833(4) 0.7234(3) 0.0526(13) Uani 0.706(7) 1 d P A 1
F1A F 1.1659(15) 0.2279(9) 0.5833(8) 0.082(4) Uiso 0.294(7) 1 d P A 2
F2A F 1.0853(16) 0.2827(10) 0.4466(9) 0.101(5) Uiso 0.294(7) 1 d P A 2
F3A F 0.9157(13) 0.4250(9) 0.4343(8) 0.088(4) Uiso 0.294(7) 1 d P A 2
F4A F 0.8295(12) 0.5114(10) 0.5629(9) 0.074(4) Uiso 0.294(7) 1 d P A 2
F5A F 0.901(2) 0.4540(16) 0.7013(16) 0.116(11) Uiso 0.294(7) 1 d P A 2
F6 F 1.2022(3) 0.1484(2) 0.8306(2) 0.0746(9) Uani 1 1 d . A .
F7 F 1.4199(3) 0.0496(3) 0.8040(3) 0.1065(14) Uani 1 1 d . . .
F8 F 1.5800(3) 0.0827(3) 0.6847(3) 0.1197(17) Uani 1 1 d . A .
F9 F 1.5220(4) 0.2225(3) 0.5961(3) 0.1232(17) Uani 1 1 d . . .
F10 F 1.3007(4) 0.3213(3) 0.6196(2) 0.0974(12) Uani 1 1 d . A .
F11 F 1.0981(3) 0.30995(18) 0.92262(16) 0.0618(8) Uani 1 1 d . A .
F12 F 1.1276(3) 0.4177(2) 1.01961(17) 0.0714(9) Uani 1 1 d . . .
F13 F 1.1496(3) 0.5682(2) 0.96412(18) 0.0695(9) Uani 1 1 d . A .
F14 F 1.1508(3) 0.60743(18) 0.81131(19) 0.0681(8) Uani 1 1 d . . .
F15 F 1.1249(3) 0.49902(19) 0.71349(17) 0.0630(8) Uani 1 1 d . A .
F16 F 0.8298(3) 0.4073(2) 0.8847(2) 0.0790(10) Uani 1 1 d . A .
F17 F 0.6462(4) 0.5288(3) 0.9350(3) 0.1150(16) Uani 1 1 d . . .
F18 F 0.4233(4) 0.5335(3) 0.9036(3) 0.1249(17) Uani 1 1 d . A .
F19 F 0.3854(3) 0.4122(3) 0.8234(3) 0.1059(14) Uani 1 1 d . . .
F20 F 0.5676(2) 0.2887(2) 0.7754(2) 0.0687(8) Uani 1 1 d . A .
F21 F 0.6729(3) 0.1218(2) 0.8099(2) 0.0822(10) Uani 1 1 d . A .
F22 F 0.6310(5) 0.0089(3) 0.9185(3) 0.1136(15) Uani 1 1 d . . .
F23 F 0.7581(4) -0.0234(2) 1.0408(2) 0.1046(13) Uani 1 1 d . A .
F24 F 0.9220(3) 0.0633(2) 1.0546(2) 0.0899(11) Uani 1 1 d . . .
F25 F 0.9593(2) 0.1793(2) 0.94936(17) 0.0701(9) Uani 1 1 d . A .
F26 F 0.9674(3) 0.0858(2) 0.71731(18) 0.0749(9) Uani 1 1 d . A .
F27 F 0.9805(4) 0.0342(2) 0.5740(2) 0.0930(12) Uani 1 1 d . . .
F28 F 0.8605(3) 0.1322(2) 0.46698(18) 0.0774(9) Uani 1 1 d . A .
F29 F 0.7302(3) 0.28445(19) 0.50450(17) 0.0641(8) Uani 1 1 d . . .
F30 F 0.7210(2) 0.33769(16) 0.64622(16) 0.0544(7) Uani 1 1 d . A .
O1 O 0.9817(3) 0.2638(2) 0.8029(2) 0.0464(8) Uani 1 1 d . A .
C11 C 0.9942(4) 0.3697(3) 0.6558(2) 0.050(2) Uani 0.706(7) 1 d PGD A 1
C12 C 0.9166(4) 0.4464(3) 0.6615(3) 0.049(2) Uani 0.706(7) 1 d PG A 1
C13 C 0.8673(4) 0.4850(3) 0.5966(4) 0.059(2) Uani 0.706(7) 1 d PG A 1
C14 C 0.8957(6) 0.4467(4) 0.5261(3) 0.064(3) Uani 0.706(7) 1 d PG A 1
C15 C 0.9733(6) 0.3700(4) 0.5204(2) 0.060(2) Uani 0.706(7) 1 d PG A 1
C16 C 1.0226(5) 0.3314(3) 0.5852(3) 0.057(2) Uani 0.706(7) 1 d PG A 1
C11A C 1.0350(14) 0.3540(12) 0.6391(4) 0.064(3) Uani 0.294(7) 1 d PGD A 2
C12A C 0.9460(14) 0.4252(11) 0.6338(6) 0.064(3) Uani 0.294(7) 1 d PG A 2
C13A C 0.9031(13) 0.4501(10) 0.5634(8) 0.064(3) Uani 0.294(7) 1 d PG A 2
C14A C 0.9492(14) 0.4040(11) 0.4983(5) 0.064(3) Uani 0.294(7) 1 d PG A 2
C15A C 1.0382(15) 0.3328(10) 0.5036(5) 0.064(3) Uani 0.294(7) 1 d PG A 2
C16A C 1.0811(14) 0.3079(10) 0.5740(7) 0.064(3) Uani 0.294(7) 1 d PG A 2
C21 C 1.2425(4) 0.2384(3) 0.7253(3) 0.0538(13) Uani 1 1 d . A .
C22 C 1.2784(4) 0.1694(4) 0.7698(3) 0.0626(15) Uani 1 1 d . . .
C23 C 1.3910(5) 0.1162(4) 0.7581(4) 0.0771(18) Uani 1 1 d . A .
C24 C 1.4716(5) 0.1353(6) 0.6978(4) 0.085(2) Uani 1 1 d . . .
C25 C 1.4400(6) 0.2042(5) 0.6533(4) 0.082(2) Uani 1 1 d . A .
C26 C 1.3267(5) 0.2539(4) 0.6667(4) 0.0723(17) Uani 1 1 d . . .
C31 C 1.1069(4) 0.4007(3) 0.8147(3) 0.0458(11) Uani 1 1 d . A .
C32 C 1.1091(4) 0.3843(3) 0.8928(3) 0.0481(11) Uani 1 1 d . . .
C33 C 1.1244(4) 0.4383(3) 0.9439(3) 0.0530(12) Uani 1 1 d . A .
C34 C 1.1362(4) 0.5141(3) 0.9159(3) 0.0534(13) Uani 1 1 d . . .
C35 C 1.1363(4) 0.5333(3) 0.8383(3) 0.0493(12) Uani 1 1 d . A .
C36 C 1.1218(4) 0.4772(3) 0.7902(3) 0.0470(11) Uani 1 1 d . . .
C41 C 0.7077(4) 0.3430(3) 0.8277(3) 0.0473(11) Uani 1 1 d . A .
C42 C 0.7201(4) 0.4062(3) 0.8680(3) 0.0580(13) Uani 1 1 d . . .
C43 C 0.6268(6) 0.4691(4) 0.8949(4) 0.083(2) Uani 1 1 d . A .
C44 C 0.5149(5) 0.4710(4) 0.8790(4) 0.084(2) Uani 1 1 d . . .
C45 C 0.4961(5) 0.4098(4) 0.8388(4) 0.0748(17) Uani 1 1 d . A .
C46 C 0.5910(4) 0.3486(3) 0.8141(3) 0.0577(13) Uani 1 1 d . . .
C51 C 0.8176(4) 0.1552(3) 0.8744(3) 0.0477(11) Uani 1 1 d . A .
C52 C 0.7359(5) 0.1092(3) 0.8705(3) 0.0590(13) Uani 1 1 d . . .
C53 C 0.7122(7) 0.0512(4) 0.9251(4) 0.0767(17) Uani 1 1 d . A .
C54 C 0.7762(6) 0.0347(3) 0.9878(4) 0.0721(17) Uani 1 1 d . . .
C55 C 0.8595(5) 0.0782(3) 0.9940(3) 0.0610(14) Uani 1 1 d . A .
C56 C 0.8775(4) 0.1376(3) 0.9386(3) 0.0516(12) Uani 1 1 d . . .
C61 C 0.8427(4) 0.2125(3) 0.6886(3) 0.0448(11) Uani 1 1 d . A .
C62 C 0.9054(4) 0.1378(3) 0.6652(3) 0.0526(12) Uani 1 1 d . . .
C63 C 0.9142(5) 0.1094(3) 0.5922(3) 0.0603(14) Uani 1 1 d . A .
C64 C 0.8535(4) 0.1578(3) 0.5381(3) 0.0534(12) Uani 1 1 d . . .
C65 C 0.7885(4) 0.2346(3) 0.5574(3) 0.0490(12) Uani 1 1 d . A .
C66 C 0.7845(4) 0.2611(3) 0.6304(3) 0.0443(11) Uani 1 1 d . . .
P1 P 0.37931(19) 0.78345(9) 0.75267(12) 0.0485(9) Uani 0.836(12) 1 d PD B 1
P1A P 0.436(3) 0.7807(8) 0.7335(15) 0.137(8) Uiso 0.164(12) 1 d PD B 1
C71 C 0.3712(5) 0.8634(3) 0.6781(3) 0.0601(14) Uani 1 1 d . . .
C72 C 0.2826(4) 0.9358(3) 0.6970(4) 0.0611(14) Uani 1 1 d . B .
C73 C 0.2604(5) 0.9957(4) 0.6397(4) 0.0657(15) Uani 1 1 d . . .
H73A H 0.2029 1.0450 0.6522 0.079 Uiso 1 1 calc R B .
C74 C 0.3173(5) 0.9870(4) 0.5663(4) 0.0703(16) Uani 1 1 d . B .
C75 C 0.4044(6) 0.9167(4) 0.5495(4) 0.0790(18) Uani 1 1 d . . .
H75A H 0.4456 0.9109 0.4983 0.095 Uiso 1 1 calc R B .
C76 C 0.4343(5) 0.8543(4) 0.6041(4) 0.0682(15) Uani 1 1 d . B .
C77 C 0.2138(5) 0.9482(4) 0.7772(4) 0.0700(16) Uani 1 1 d . . .
H77A H 0.1572 1.0017 0.7785 0.105 Uiso 1 1 calc R B .
H77B H 0.2696 0.9456 0.8149 0.105 Uiso 1 1 calc R . .
H77C H 0.1698 0.9054 0.7903 0.105 Uiso 1 1 calc R . .
C78 C 0.2845(7) 1.0514(5) 0.5017(5) 0.102(2) Uani 1 1 d . . .
H78A H 0.2885 1.1048 0.5181 0.153 Uiso 1 1 calc R B .
H78B H 0.2032 1.0537 0.4912 0.153 Uiso 1 1 calc R . .
H78C H 0.3410 1.0369 0.4546 0.153 Uiso 1 1 calc R . .
C79 C 0.5314(6) 0.7801(4) 0.5794(5) 0.090(2) Uani 1 1 d . . .
H79A H 0.5739 0.7918 0.5287 0.136 Uiso 1 1 calc R B .
H79B H 0.4955 0.7340 0.5757 0.136 Uiso 1 1 calc R . .
H79C H 0.5877 0.7665 0.6177 0.136 Uiso 1 1 calc R . .
C81 C 0.4371(4) 0.7939(3) 0.8381(3) 0.0515(12) Uani 1 1 d . . .
C82 C 0.5327(4) 0.8328(3) 0.8395(4) 0.0581(14) Uani 1 1 d . B .
C83 C 0.5761(4) 0.8317(3) 0.9090(4) 0.0606(14) Uani 1 1 d . . .
H83A H 0.6401 0.8571 0.9105 0.073 Uiso 1 1 calc R B .
C84 C 0.5317(4) 0.7960(4) 0.9762(4) 0.0642(15) Uani 1 1 d . B .
C85 C 0.4394(4) 0.7596(3) 0.9743(3) 0.0597(14) Uani 1 1 d . . .
H85A H 0.4097 0.7338 1.0205 0.072 Uiso 1 1 calc R B .
C86 C 0.3870(4) 0.7589(3) 0.9074(3) 0.0549(13) Uani 1 1 d . B .
C87 C 0.5873(5) 0.8720(4) 0.7684(4) 0.0794(18) Uani 1 1 d . . .
H87A H 0.6493 0.8967 0.7819 0.119 Uiso 1 1 calc R B .
H87B H 0.5253 0.9144 0.7469 0.119 Uiso 1 1 calc R . .
H87C H 0.6230 0.8307 0.7297 0.119 Uiso 1 1 calc R . .
C88 C 0.5890(6) 0.7938(5) 1.0502(4) 0.099(2) Uani 1 1 d . . .
H88A H 0.6254 0.8405 1.0490 0.148 Uiso 1 1 calc R B .
H88B H 0.6507 0.7430 1.0536 0.148 Uiso 1 1 calc R . .
H88C H 0.5277 0.7965 1.0955 0.148 Uiso 1 1 calc R . .
C89 C 0.2827(4) 0.7214(3) 0.9094(3) 0.0586(13) Uani 1 1 d . . .
H89A H 0.2643 0.6980 0.9615 0.088 Uiso 1 1 calc R B .
H89B H 0.3024 0.6783 0.8716 0.088 Uiso 1 1 calc R . .
H89C H 0.2131 0.7632 0.8963 0.088 Uiso 1 1 calc R . .
C91 C 0.4127(5) 0.6836(3) 0.7174(3) 0.0643(15) Uani 1 1 d D . .
C92 C 0.5182(5) 0.6234(3) 0.7240(4) 0.0701(16) Uani 1 1 d . B .
C93 C 0.5305(5) 0.5502(3) 0.6881(4) 0.0690(16) Uani 1 1 d . . .
H93A H 0.6023 0.5092 0.6902 0.083 Uiso 1 1 calc R B .
C94 C 0.4434(5) 0.5351(3) 0.6500(3) 0.0566(13) Uani 1 1 d . B .
C95 C 0.3378(4) 0.5950(3) 0.6488(3) 0.0532(12) Uani 1 1 d . . .
H95A H 0.2756 0.5847 0.6240 0.064 Uiso 1 1 calc R B .
C96 C 0.3210(4) 0.6687(3) 0.6823(3) 0.0528(12) Uani 1 1 d . B .
C97 C 0.6147(6) 0.6359(4) 0.7666(5) 0.089(2) Uani 1 1 d . . .
H97A H 0.6384 0.6861 0.7465 0.134 Uiso 1 1 calc R B .
H97B H 0.6840 0.5894 0.7591 0.134 Uiso 1 1 calc R . .
H97C H 0.5850 0.6405 0.8220 0.134 Uiso 1 1 calc R . .
C98 C 0.4593(6) 0.4544(4) 0.6129(4) 0.0761(17) Uani 1 1 d . . .
H98A H 0.4036 0.4606 0.5746 0.114 Uiso 1 1 calc R B .
H98B H 0.4431 0.4134 0.6529 0.114 Uiso 1 1 calc R . .
H98C H 0.5416 0.4370 0.5872 0.114 Uiso 1 1 calc R . .
C99 C 0.2019(5) 0.7295(4) 0.6779(4) 0.0759(17) Uani 1 1 d . . .
H99A H 0.1725 0.7539 0.7285 0.114 Uiso 1 1 calc R B .
H99B H 0.1440 0.7014 0.6639 0.114 Uiso 1 1 calc R . .
H99C H 0.2125 0.7724 0.6385 0.114 Uiso 1 1 calc R . .
H1O H 1.003(5) 0.250(3) 0.840(3) 0.050(17) Uiso 1 1 d . . .

loop_
_atom_site_aniso_label
_atom_site_aniso_U_11
_atom_site_aniso_U_22
_atom_site_aniso_U_33
_atom_site_aniso_U_23
_atom_site_aniso_U_13
_atom_site_aniso_U_12
Al1 0.0482(8) 0.0539(9) 0.0420(8) -0.0047(6) -0.0090(6) -0.0172(6)
Al2 0.0332(6) 0.0445(8) 0.0442(8) -0.0026(6) -0.0082(5) -0.0009(5)
F1 0.074(4) 0.079(4) 0.057(3) -0.028(2) -0.008(2) -0.026(3)
F2 0.120(5) 0.144(6) 0.041(3) -0.017(3) -0.021(3) -0.062(5)
F3 0.090(4) 0.133(5) 0.054(3) 0.036(3) -0.041(3) -0.055(4)
F4 0.057(3) 0.075(4) 0.083(4) 0.029(3) -0.029(2) -0.011(2)
F5 0.048(2) 0.056(3) 0.052(3) 0.004(2) -0.022(2) -0.004(2)
F6 0.0480(16) 0.085(2) 0.079(2) 0.0119(18) -0.0021(15) -0.0018(15)
F7 0.064(2) 0.113(3) 0.123(3) -0.016(3) -0.022(2) 0.025(2)
F8 0.0451(19) 0.176(4) 0.129(3) -0.080(3) -0.0034(19) 0.008(2)
F9 0.078(2) 0.176(4) 0.119(3) -0.061(3) 0.050(2) -0.058(3)
F10 0.100(3) 0.095(3) 0.095(3) -0.010(2) 0.035(2) -0.046(2)
F11 0.0742(19) 0.0622(19) 0.0545(17) 0.0067(14) -0.0276(14) -0.0178(15)
F12 0.077(2) 0.098(2) 0.0492(18) -0.0083(16) -0.0211(14) -0.0308(18)
F13 0.0655(18) 0.083(2) 0.068(2) -0.0302(17) -0.0086(15) -0.0257(16)
F14 0.0744(19) 0.0594(19) 0.078(2) -0.0024(16) -0.0134(16) -0.0287(16)
F15 0.0757(19) 0.072(2) 0.0517(18) 0.0037(14) -0.0165(14) -0.0332(16)
F16 0.071(2) 0.085(2) 0.079(2) -0.0405(18) -0.0351(17) 0.0112(17)
F17 0.116(3) 0.095(3) 0.120(3) -0.063(3) -0.042(3) 0.033(2)
F18 0.087(3) 0.114(3) 0.138(4) -0.048(3) -0.014(2) 0.058(2)
F19 0.0325(17) 0.128(3) 0.142(4) -0.017(3) -0.0116(18) 0.0139(17)
F20 0.0385(14) 0.074(2) 0.093(2) -0.0115(18) -0.0041(14) -0.0131(14)
F21 0.100(2) 0.084(2) 0.082(2) 0.0066(19) -0.037(2) -0.046(2)
F22 0.157(4) 0.083(3) 0.123(4) 0.009(2) -0.021(3) -0.074(3)
F23 0.149(4) 0.065(2) 0.094(3) 0.029(2) -0.005(2) -0.029(2)
F24 0.085(2) 0.101(3) 0.066(2) 0.0248(19) -0.0131(18) 0.005(2)
F25 0.0476(16) 0.107(3) 0.0575(18) 0.0191(17) -0.0184(13) -0.0218(16)
F26 0.079(2) 0.069(2) 0.0577(19) -0.0102(16) -0.0169(15) 0.0247(16)
F27 0.116(3) 0.072(2) 0.070(2) -0.0300(18) -0.015(2) 0.026(2)
F28 0.093(2) 0.082(2) 0.0541(19) -0.0190(17) -0.0203(16) -0.0050(18)
F29 0.0627(17) 0.073(2) 0.0541(18) 0.0036(15) -0.0193(14) -0.0060(15)
F30 0.0535(15) 0.0478(16) 0.0560(17) 0.0005(13) -0.0101(12) 0.0000(12)
O1 0.0410(17) 0.055(2) 0.042(2) 0.0006(16) -0.0116(15) -0.0063(14)
C11 0.055(4) 0.084(6) 0.024(3) -0.004(3) 0.003(3) -0.048(5)
C12 0.029(4) 0.072(6) 0.049(6) 0.023(5) -0.014(4) -0.019(3)
C13 0.057(5) 0.088(7) 0.041(5) 0.023(4) -0.027(4) -0.032(5)
C14 0.070(5) 0.120(8) 0.022(4) 0.007(5) -0.011(4) -0.061(6)
C15 0.064(5) 0.098(7) 0.033(4) -0.004(4) -0.007(4) -0.044(6)
C16 0.050(4) 0.075(6) 0.055(5) -0.011(4) 0.000(3) -0.035(4)
C11A 0.066(6) 0.109(9) 0.028(4) -0.016(6) 0.007(5) -0.047(6)
C12A 0.066(6) 0.109(9) 0.028(4) -0.016(6) 0.007(5) -0.047(6)
C13A 0.066(6) 0.109(9) 0.028(4) -0.016(6) 0.007(5) -0.047(6)
C14A 0.066(6) 0.109(9) 0.028(4) -0.016(6) 0.007(5) -0.047(6)
C15A 0.066(6) 0.109(9) 0.028(4) -0.016(6) 0.007(5) -0.047(6)
C16A 0.066(6) 0.109(9) 0.028(4) -0.016(6) 0.007(5) -0.047(6)
C21 0.046(3) 0.059(3) 0.060(3) -0.018(3) 0.002(2) -0.020(2)
C22 0.036(3) 0.078(4) 0.075(4) -0.029(3) -0.003(2) -0.010(3)
C23 0.047(3) 0.086(5) 0.096(5) -0.027(4) -0.022(3) 0.003(3)
C24 0.031(3) 0.134(7) 0.091(5) -0.067(5) 0.003(3) -0.010(3)
C25 0.059(4) 0.115(6) 0.083(5) -0.045(4) 0.020(3) -0.043(4)
C26 0.066(4) 0.084(5) 0.069(4) -0.029(4) 0.011(3) -0.027(3)
C31 0.037(2) 0.057(3) 0.045(3) -0.008(2) -0.0120(19) -0.007(2)
C32 0.042(2) 0.050(3) 0.054(3) 0.001(2) -0.018(2) -0.009(2)
C33 0.047(3) 0.073(4) 0.042(3) -0.005(2) -0.013(2) -0.014(2)
C34 0.042(3) 0.068(3) 0.054(3) -0.020(3) -0.008(2) -0.014(2)
C35 0.037(2) 0.051(3) 0.061(3) -0.008(2) -0.012(2) -0.007(2)
C36 0.042(2) 0.053(3) 0.047(3) 0.002(2) -0.015(2) -0.009(2)
C41 0.040(2) 0.051(3) 0.043(3) 0.001(2) -0.0103(19) 0.005(2)
C42 0.047(3) 0.068(4) 0.051(3) -0.007(3) -0.018(2) 0.008(2)
C43 0.086(5) 0.065(4) 0.085(5) -0.037(4) -0.025(3) 0.026(3)
C44 0.059(4) 0.084(5) 0.086(5) -0.021(4) -0.007(3) 0.031(3)
C45 0.044(3) 0.084(4) 0.081(4) -0.010(4) -0.007(3) 0.016(3)
C46 0.045(3) 0.062(3) 0.058(3) 0.002(3) -0.005(2) 0.002(2)
C51 0.042(2) 0.045(3) 0.049(3) -0.004(2) -0.005(2) 0.003(2)
C52 0.064(3) 0.048(3) 0.066(4) -0.003(3) -0.010(3) -0.014(3)
C53 0.102(5) 0.055(4) 0.078(4) -0.003(3) -0.005(4) -0.034(3)
C54 0.095(4) 0.041(3) 0.071(4) 0.006(3) 0.003(3) -0.008(3)
C55 0.063(3) 0.061(3) 0.046(3) 0.009(3) -0.005(2) 0.006(3)
C56 0.035(2) 0.058(3) 0.055(3) -0.004(2) -0.001(2) 0.001(2)
C61 0.033(2) 0.047(3) 0.051(3) -0.009(2) -0.0039(19) -0.003(2)
C62 0.049(3) 0.054(3) 0.050(3) -0.002(2) -0.013(2) 0.002(2)
C63 0.062(3) 0.055(3) 0.055(3) -0.015(3) -0.006(2) 0.004(3)
C64 0.053(3) 0.063(3) 0.045(3) -0.013(2) -0.009(2) -0.011(2)
C65 0.042(2) 0.064(3) 0.042(3) 0.001(2) -0.009(2) -0.013(2)
C66 0.028(2) 0.043(3) 0.060(3) -0.002(2) -0.0066(19) -0.0045(19)
P1 0.0338(12) 0.0408(11) 0.0703(13) -0.0016(7) -0.0107(8) -0.0057(6)
C71 0.052(3) 0.057(3) 0.074(4) -0.002(3) -0.016(3) -0.013(2)
C72 0.042(3) 0.057(3) 0.086(4) 0.001(3) -0.020(3) -0.009(2)
C73 0.048(3) 0.059(3) 0.087(4) 0.003(3) -0.020(3) -0.003(2)
C74 0.061(3) 0.067(4) 0.084(5) 0.016(3) -0.023(3) -0.014(3)
C75 0.064(4) 0.085(5) 0.086(5) 0.002(4) -0.007(3) -0.017(3)
C76 0.066(3) 0.057(4) 0.080(4) 0.002(3) -0.019(3) -0.009(3)
C77 0.050(3) 0.065(4) 0.089(4) 0.001(3) -0.008(3) -0.002(3)
C78 0.092(5) 0.096(5) 0.110(6) 0.026(5) -0.025(4) -0.009(4)
C79 0.076(4) 0.078(5) 0.108(6) -0.013(4) -0.006(4) -0.001(3)
C81 0.040(2) 0.041(3) 0.071(3) -0.010(2) -0.008(2) -0.003(2)
C82 0.031(2) 0.049(3) 0.094(4) -0.004(3) -0.005(2) -0.010(2)
C83 0.035(2) 0.061(3) 0.091(4) -0.021(3) -0.014(3) -0.013(2)
C84 0.042(3) 0.069(4) 0.083(4) -0.019(3) -0.003(3) -0.014(3)
C85 0.046(3) 0.066(3) 0.070(4) -0.017(3) -0.007(2) -0.017(2)
C86 0.040(2) 0.048(3) 0.075(4) -0.018(3) 0.002(2) -0.010(2)
C87 0.051(3) 0.084(4) 0.107(5) 0.008(4) -0.013(3) -0.024(3)
C88 0.073(4) 0.144(7) 0.094(5) -0.024(5) -0.030(4) -0.035(4)
C89 0.048(3) 0.060(3) 0.072(4) -0.015(3) 0.000(2) -0.021(2)
C91 0.082(4) 0.042(3) 0.072(4) 0.004(3) -0.036(3) -0.008(3)
C92 0.066(3) 0.051(3) 0.098(5) -0.006(3) -0.039(3) -0.005(3)
C93 0.053(3) 0.048(3) 0.109(5) -0.005(3) -0.029(3) -0.006(2)
C94 0.058(3) 0.049(3) 0.067(3) -0.006(3) -0.016(2) -0.014(2)
C95 0.050(3) 0.056(3) 0.058(3) -0.001(2) -0.017(2) -0.015(2)
C96 0.054(3) 0.055(3) 0.047(3) 0.002(2) -0.007(2) -0.009(2)
C97 0.067(4) 0.068(4) 0.138(6) -0.014(4) -0.038(4) -0.009(3)
C98 0.076(4) 0.061(4) 0.096(5) -0.019(3) -0.028(3) -0.011(3)
C99 0.063(3) 0.087(4) 0.067(4) 0.008(3) -0.010(3) 0.000(3)

loop_
_atom_type_symbol
_atom_type_description
_atom_type_scat_dispersion_real
_atom_type_scat_dispersion_imag
_atom_type_scat_source
C C 0.0181 0.0091 'International Tables Vol C Tables 4.2.6.8 and 6.1.1.4'
H H 0.0000 0.0000 'International Tables Vol C Tables 4.2.6.8 and 6.1.1.4'
Al Al 0.2130 0.2455 'International Tables Vol C Tables 4.2.6.8 and 6.1.1.4'
F F 0.0727 0.0534 'International Tables Vol C Tables 4.2.6.8 and 6.1.1.4'
O O 0.0492 0.0322 'International Tables Vol C Tables 4.2.6.8 and 6.1.1.4'
P P 0.2955 0.4335 'International Tables Vol C Tables 4.2.6.8 and 6.1.1.4'

loop_
_geom_angle_atom_site_label_1
_geom_angle_atom_site_label_2
_geom_angle_atom_site_label_3
_geom_angle
O1 Al1 C31 106.64(19)
O1 Al1 C21 107.8(2)
C31 Al1 C21 106.95(19)
O1 Al1 C11A 111.3(6)
C31 Al1 C11A 119.0(6)
C21 Al1 C11A 104.6(5)
O1 Al1 C11 102.8(2)
C31 Al1 C11 112.2(2)
C21 Al1 C11 119.6(2)
C11A Al1 C11 15.1(4)
O1 Al2 C61 106.22(18)
O1 Al2 C41 110.24(19)
C61 Al2 C41 114.96(19)
O1 Al2 C51 105.58(19)
C61 Al2 C51 112.2(2)
C41 Al2 C51 107.3(2)
Al2 O1 Al1 137.4(2)
Al2 O1 H1O 113(4)
Al1 O1 H1O 109(4)
C12 C11 C16 120.0
C12 C11 Al1 120.8(3)
C16 C11 Al1 118.8(3)
F5 C12 C11 123.2(4)
F5 C12 C13 116.8(4)
C11 C12 C13 120.0
F4 C13 C14 117.8(5)
F4 C13 C12 122.2(5)
C14 C13 C12 120.0
F3 C14 C13 120.6(6)
F3 C14 C15 119.4(6)
C13 C14 C15 120.0
F2 C15 C16 121.2(5)
F2 C15 C14 118.8(5)
C16 C15 C14 120.0
F1 C16 C15 116.7(4)
F1 C16 C11 123.3(4)
C15 C16 C11 120.0
C12A C11A C16A 120.0
C12A C11A Al1 117.4(8)
C16A C11A Al1 122.5(9)
F5A C12A C13A 127.2(17)
F5A C12A C11A 112.0(17)
C13A C12A C11A 120.0
F4A C13A C12A 116.3(13)
F4A C13A C14A 123.7(13)
C12A C13A C14A 120.0
F3A C14A C15A 117.9(14)
F3A C14A C13A 122.1(14)
C15A C14A C13A 120.0
F2A C15A C16A 114.6(12)
F2A C15A C14A 125.3(12)
C16A C15A C14A 120.0
C15A C16A C11A 120.0
C15A C16A F1A 121.0(11)
C11A C16A F1A 118.7(10)
C26 C21 C22 115.2(5)
C26 C21 Al1 120.6(5)
C22 C21 Al1 124.0(4)
F6 C22 C21 120.3(4)
F6 C22 C23 115.3(6)
C21 C22 C23 124.4(6)
F7 C23 C24 121.3(6)
F7 C23 C22 121.2(6)
C24 C23 C22 117.4(7)
F8 C24 C25 122.4(7)
F8 C24 C23 117.8(8)
C25 C24 C23 119.8(6)
F9 C25 C24 118.5(7)
F9 C25 C26 121.3(8)
C24 C25 C26 120.3(6)
F10 C26 C21 119.9(6)
F10 C26 C25 117.2(6)
C21 C26 C25 122.9(7)
C32 C31 C36 114.1(4)
C32 C31 Al1 120.7(4)
C36 C31 Al1 125.2(4)
F11 C32 C31 118.9(4)
F11 C32 C33 116.8(4)
C31 C32 C33 124.3(5)
F12 C33 C34 120.3(5)
F12 C33 C32 121.2(5)
C34 C33 C32 118.5(5)
F13 C34 C35 120.4(5)
F13 C34 C33 120.0(5)
C35 C34 C33 119.6(5)
F14 C35 C36 121.6(5)
F14 C35 C34 118.9(4)
C36 C35 C34 119.4(5)
F15 C36 C35 116.9(4)
F15 C36 C31 119.1(4)
C35 C36 C31 124.0(5)
C42 C41 C46 113.8(4)
C42 C41 Al2 125.7(3)
C46 C41 Al2 120.3(4)
F16 C42 C41 119.1(4)
F16 C42 C43 116.8(5)
C41 C42 C43 124.0(5)
F17 C43 C44 120.5(5)
F17 C43 C42 120.5(6)
C44 C43 C42 119.0(6)
F18 C44 C43 119.4(7)
F18 C44 C45 120.6(6)
C43 C44 C45 120.0(5)
F19 C45 C46 121.6(6)
F19 C45 C44 119.6(5)
C46 C45 C44 118.8(5)
C45 C46 F20 116.6(5)
C45 C46 C41 124.4(6)
F20 C46 C41 119.0(4)
C52 C51 C56 114.6(5)
C52 C51 Al2 121.5(4)
C56 C51 Al2 123.8(4)
F21 C52 C53 116.6(5)
F21 C52 C51 119.1(5)
C53 C52 C51 124.4(5)
F22 C53 C52 121.7(6)
F22 C53 C54 119.5(6)
C52 C53 C54 118.8(6)
F23 C54 C55 120.6(6)
F23 C54 C53 120.4(6)
C55 C54 C53 119.1(5)
F24 C55 C54 119.9(5)
F24 C55 C56 120.3(5)
C54 C55 C56 119.8(5)
F25 C56 C55 116.5(5)
F25 C56 C51 120.1(4)
C55 C56 C51 123.3(5)
C62 C61 C66 113.7(4)
C62 C61 Al2 121.1(4)
C66 C61 Al2 125.2(3)
C61 C62 F26 118.5(4)
C61 C62 C63 125.2(5)
F26 C62 C63 116.3(4)
F27 C63 C64 120.0(5)
F27 C63 C62 120.9(5)
C64 C63 C62 119.1(5)
F28 C64 C63 120.5(5)
F28 C64 C65 120.4(5)
C63 C64 C65 119.0(5)
F29 C65 C66 119.9(4)
F29 C65 C64 120.3(4)
C66 C65 C64 119.8(4)
F30 C66 C65 117.6(4)
F30 C66 C61 119.3(4)
C65 C66 C61 123.1(4)
P1A P1 C81 87.5(18)
P1A P1 C91 79.0(6)
C81 P1 C91 116.3(2)
P1A P1 C71 72.0(18)
C81 P1 C71 119.6(3)
C91 P1 C71 114.4(3)
P1 P1A C71 86(2)
P1 P1A C91 78.8(6)
C71 P1A C91 118.7(12)
P1 P1A C81 71.0(19)
C71 P1A C81 118.6(12)
C91 P1A C81 111.3(11)
C76 C71 C72 120.6(5)
C76 C71 P1A 106.5(12)
C72 C71 P1A 132.5(12)
C76 C71 P1 124.4(4)
C72 C71 P1 114.5(4)
C73 C72 C71 118.1(6)
C73 C72 C77 120.0(5)
C71 C72 C77 122.0(5)
C74 C73 C72 122.5(6)
C74 C73 H73A 118.8
C72 C73 H73A 118.8
C73 C74 C75 118.4(6)
C73 C74 C78 121.8(6)
C75 C74 C78 119.7(7)
C74 C75 C76 122.8(6)
C74 C75 H75A 118.6
C76 C75 H75A 118.6
C75 C76 C71 117.5(6)
C75 C76 C79 118.3(6)
C71 C76 C79 124.2(6)
C72 C77 H77A 109.5
C72 C77 H77B 109.5
H77A C77 H77B 109.5
C72 C77 H77C 109.5
H77A C77 H77C 109.5
H77B C77 H77C 109.5
C74 C78 H78A 109.5
C74 C78 H78B 109.5
H78A C78 H78B 109.5
C74 C78 H78C 109.5
H78A C78 H78C 109.5
H78B C78 H78C 109.5
C76 C79 H79A 109.5
C76 C79 H79B 109.5
H79A C79 H79B 109.5
C76 C79 H79C 109.5
H79A C79 H79C 109.5
H79B C79 H79C 109.5
C86 C81 C82 120.1(5)
C86 C81 P1 116.8(4)
C82 C81 P1 123.1(4)
C86 C81 P1A 133.6(7)
C82 C81 P1A 104.3(9)
C83 C82 C81 117.6(5)
C83 C82 C87 120.2(5)
C81 C82 C87 122.2(5)
C84 C83 C82 123.4(5)
C84 C83 H83A 118.3
C82 C83 H83A 118.3
C85 C84 C83 118.5(5)
C85 C84 C88 121.3(6)
C83 C84 C88 120.1(5)
C84 C85 C86 122.8(6)
C84 C85 H85A 118.6
C86 C85 H85A 118.6
C85 C86 C81 117.6(4)
C85 C86 C89 120.6(5)
C81 C86 C89 121.8(5)
C82 C87 H87A 109.5
C82 C87 H87B 109.5
H87A C87 H87B 109.5
C82 C87 H87C 109.5
H87A C87 H87C 109.5
H87B C87 H87C 109.5
C84 C88 H88A 109.5
C84 C88 H88B 109.5
H88A C88 H88B 109.5
C84 C88 H88C 109.5
H88A C88 H88C 109.5
H88B C88 H88C 109.5
C86 C89 H89A 109.5
C86 C89 H89B 109.5
H89A C89 H89B 109.5
C86 C89 H89C 109.5
H89A C89 H89C 109.5
H89B C89 H89C 109.5
C96 C91 C92 121.5(5)
C96 C91 P1 112.8(4)
C92 C91 P1 125.7(4)
C96 C91 P1A 126.4(10)
C92 C91 P1A 109.8(12)
C93 C92 C91 117.0(5)
C93 C92 C97 120.5(5)
C91 C92 C97 122.6(5)
C94 C93 C92 122.7(5)
C94 C93 H93A 118.6
C92 C93 H93A 118.6
C93 C94 C95 118.1(5)
C93 C94 C98 121.2(5)
C95 C94 C98 120.7(5)
C96 C95 C94 121.8(4)
C96 C95 H95A 119.1
C94 C95 H95A 119.1
C95 C96 C91 118.7(5)
C95 C96 C99 117.3(5)
C91 C96 C99 123.9(5)
C92 C97 H97A 109.5
C92 C97 H97B 109.5
H97A C97 H97B 109.5
C92 C97 H97C 109.5
H97A C97 H97C 109.5
H97B C97 H97C 109.5
C94 C98 H98A 109.5
C94 C98 H98B 109.5
H98A C98 H98B 109.5
C94 C98 H98C 109.5
H98A C98 H98C 109.5
H98B C98 H98C 109.5
C96 C99 H99A 109.5
C96 C99 H99B 109.5
H99A C99 H99B 109.5
C96 C99 H99C 109.5
H99A C99 H99C 109.5
H99B C99 H99C 109.5

loop_
_geom_bond_atom_site_label_1
_geom_bond_atom_site_label_2
_geom_bond_distance
Al1 O1 1.814(4)
Al1 C31 1.989(5)
Al1 C21 1.994(5)
Al1 C11A 2.050(4)
Al1 C11 2.053(4)
Al2 O1 1.814(3)
Al2 C61 1.979(5)
Al2 C41 1.988(5)
Al2 C51 2.005(5)
F1 C16 1.300(7)
F2 C15 1.358(6)
F3 C14 1.366(5)
F4 C13 1.335(7)
F5 C12 1.248(8)
F1A C16A 1.482(19)
F2A C15A 1.32(2)
F3A C14A 1.235(14)
F4A C13A 1.17(2)
F5A C12A 1.30(3)
F6 C22 1.364(7)
F7 C23 1.337(8)
F8 C24 1.353(7)
F9 C25 1.350(7)
F10 C26 1.355(8)
F11 C32 1.354(6)
F12 C33 1.344(6)
F13 C34 1.337(6)
F14 C35 1.348(6)
F15 C36 1.359(5)
F16 C42 1.353(6)
F17 C43 1.349(7)
F18 C44 1.348(7)
F19 C45 1.343(7)
F20 C46 1.358(6)
F21 C52 1.346(6)
F22 C53 1.338(7)
F23 C54 1.334(7)
F24 C55 1.344(6)
F25 C56 1.355(6)
F26 C62 1.373(6)
F27 C63 1.351(6)
F28 C64 1.328(6)
F29 C65 1.347(5)
F30 C66 1.352(5)
O1 H1O 0.73(6)
C11 C12 1.3900
C11 C16 1.3900
C12 C13 1.3900
C13 C14 1.3900
C14 C15 1.3900
C15 C16 1.3900
C11A C12A 1.3900
C11A C16A 1.3900
C12A C13A 1.3900
C13A C14A 1.3900
C14A C15A 1.3900
C15A C16A 1.3900
C21 C26 1.366(8)
C21 C22 1.366(8)
C22 C23 1.392(8)
C23 C24 1.379(10)
C24 C25 1.357(10)
C25 C26 1.377(10)
C31 C32 1.372(7)
C31 C36 1.378(7)
C32 C33 1.380(7)
C33 C34 1.369(7)
C34 C35 1.368(7)
C35 C36 1.366(7)
C41 C42 1.368(7)
C41 C46 1.391(7)
C42 C43 1.375(8)
C43 C44 1.361(10)
C44 C45 1.368(10)
C45 C46 1.358(7)
C51 C52 1.378(7)
C51 C56 1.380(7)
C52 C53 1.366(8)
C53 C54 1.385(9)
C54 C55 1.371(9)
C55 C56 1.375(7)
C61 C62 1.354(7)
C61 C66 1.403(7)
C62 C63 1.375(7)
C63 C64 1.362(7)
C64 C65 1.371(7)
C65 C66 1.371(7)
P1 P1A 0.68(4)
P1 C81 1.758(5)
P1 C91 1.773(6)
P1 C71 1.803(6)
P1A C71 1.72(2)
P1A C91 1.774(6)
P1A C81 1.86(2)
C71 C76 1.387(8)
C71 C72 1.419(8)
C72 C73 1.376(8)
C72 C77 1.508(8)
C73 C74 1.353(9)
C73 H73A 0.9500
C74 C75 1.380(9)
C74 C78 1.532(9)
C75 C76 1.383(9)
C75 H75A 0.9500
C76 C79 1.510(9)
C77 H77A 0.9800
C77 H77B 0.9800
C77 H77C 0.9800
C78 H78A 0.9800
C78 H78B 0.9800
C78 H78C 0.9800
C79 H79A 0.9800
C79 H79B 0.9800
C79 H79C 0.9800
C81 C86 1.418(7)
C81 C82 1.427(7)
C82 C83 1.375(8)
C82 C87 1.497(8)
C83 C84 1.372(8)
C83 H83A 0.9500
C84 C85 1.365(7)
C84 C88 1.531(9)
C85 C86 1.394(8)
C85 H85A 0.9500
C86 C89 1.495(7)
C87 H87A 0.9800
C87 H87B 0.9800
C87 H87C 0.9800
C88 H88A 0.9800
C88 H88B 0.9800
C88 H88C 0.9800
C89 H89A 0.9800
C89 H89B 0.9800
C89 H89C 0.9800
C91 C96 1.384(8)
C91 C92 1.403(8)
C92 C93 1.393(8)
C92 C97 1.496(8)
C93 C94 1.372(8)
C93 H93A 0.9500
C94 C95 1.390(7)
C94 C98 1.510(7)
C95 C96 1.374(7)
C95 H95A 0.9500
C96 C99 1.519(8)
C97 H97A 0.9800
C97 H97B 0.9800
C97 H97C 0.9800
C98 H98A 0.9800
C98 H98B 0.9800
C98 H98C 0.9800
C99 H99A 0.9800
C99 H99B 0.9800
C99 H99C 0.9800

loop_
_geom_hbond_atom_site_label_D
_geom_hbond_atom_site_label_H
_geom_hbond_atom_site_label_A
_geom_hbond_distance_DH
_geom_hbond_distance_HA
_geom_hbond_distance_DA
_geom_hbond_angle_DHA
O1 H1O F6 0.73(6) 2.52(6) 2.898(4) 114(5)
O1 H1O F11 0.73(6) 2.35(6) 2.891(4) 132(5)
O1 H1O F25 0.73(6) 2.24(6) 2.845(5) 142(6)

loop_
_platon_squeeze_void_nr
_platon_squeeze_void_average_x
_platon_squeeze_void_average_y
_platon_squeeze_void_average_z
_platon_squeeze_void_volume
_platon_squeeze_void_count_electrons
_platon_squeeze_void_content
1 0.392 0.308 0.285 177 30 ' '
2 0.607 0.692 0.715 177 30 ' '
